data_4334274
loop_
_publ_author_name
'David L. Clark'
'Steven D. Conradson'
'Robert J. Donohoe'
'Pamela L. Gordon'
'D. Webster Keogh'
'Phillip D. Palmer'
'Brian L. Scott'
'C. Drew Tait'

_publ_section_title
;
 Chemical Speciation of Neptunium(VI) under Strongly Alkaline Conditions.
 Structure, Composition, and Oxo Ligand Exchange
;
_journal_name_full 'Inorganic Chemistry'
_journal_page_first 3547
_journal_page_last 3555
_journal_paper_doi 10.1021/ic3020139
_journal_volume 52
_journal_year 2013
_chemical_compound_source 'see text'
_chemical_formula_moiety '3(Np O6), 2(Co N6), O'
_chemical_formula_sum 'Co2 N12 Np3 O19'
_chemical_formula_weight 1301.13
_chemical_name_systematic ?
_space_group_IT_number 15
_symmetry_cell_setting monoclinic
_symmetry_Int_Tables_number 15
_symmetry_space_group_name_Hall '-C 2yc'
_symmetry_space_group_name_H-M 'C 1 2/c 1'
_atom_sites_solution_hydrogens ' ?'
_atom_sites_solution_primary direct
_atom_sites_solution_secondary difmap
_cell_angle_alpha 90
_cell_angle_beta 120.17(2)
_cell_angle_gamma 90
_cell_formula_units_Z 4
_cell_length_a 17.344(4)
_cell_length_b 12.177(3)
_cell_length_c 15.273(5)
_cell_measurement_temperature 203(2)
_cell_volume 2788.7(14)
_computing_cell_refinement 'XSCANS 2.10b (Siemens, 1994)'
_computing_data_collection 'XSCANS 2.10b (Siemens, 1994)'
_computing_data_reduction 'XSCANS 2.10b (Siemens, 1994)'
_computing_molecular_graphics 'SHELXTL PC 5.10 (Bruker, 1996)'
_computing_publication_material 'SHELXTL PC 5.10 (Bruker, 1996)'
_computing_structure_refinement 'SHELXL-97 (Sheldrick, 1997)'
_computing_structure_solution 'SHELXS-97 (Sheldrick, 1990)'
_diffrn_ambient_temperature 203(2)
_diffrn_measured_fraction_theta_full 0.994
_diffrn_measurement_device_type 'Siemens P4'
_diffrn_measurement_method '\w scans'
_diffrn_radiation_monochromator graphite
_diffrn_radiation_probe x-ray
_diffrn_radiation_source 'fine-focus sealed tube'
_diffrn_radiation_type MoK\a
_diffrn_radiation_wavelength 0.71073
_diffrn_reflns_av_R_equivalents 0.0334
_diffrn_reflns_limit_h_max 20
_diffrn_reflns_limit_h_min -1
_diffrn_reflns_limit_k_max 14
_diffrn_reflns_limit_k_min -1
_diffrn_reflns_limit_l_max 16
_diffrn_reflns_limit_l_min -18
_diffrn_reflns_number 2998
_diffrn_reflns_theta_full 25.00
_diffrn_reflns_theta_max 25.01
_diffrn_reflns_theta_min 2.72
_exptl_absorpt_coefficient_mu 12.332
_exptl_absorpt_correction_T_max 0.23
_exptl_absorpt_correction_T_min 0.08
_exptl_absorpt_correction_type psi-scans
_exptl_crystal_colour yellow
_exptl_crystal_density_diffrn 3.099
_exptl_crystal_density_method 'Not Measured'
_exptl_crystal_description block
_exptl_crystal_F_000 2276
_exptl_crystal_size_max 0.20
_exptl_crystal_size_mid 0.12
_exptl_crystal_size_min 0.12
_refine_ls_extinction_method none
_refine_ls_goodness_of_fit_ref 1.047
_refine_ls_hydrogen_treatment none
_refine_ls_number_constraints 0
_refine_ls_number_parameters 168
_refine_ls_number_reflns 2456
_refine_ls_number_restraints 0
_refine_ls_R_factor_all 0.0589
_refine_ls_R_factor_gt 0.0359
_refine_ls_weighting_details 'w=1/[\s^2^(Fo^2^)+(0.0348P)^2^+19.4218P] where P=(Fo^2^+2Fc^2^)/3'
_refine_ls_weighting_scheme calc
_refine_ls_wR_factor_gt 0.0729
_refine_ls_wR_factor_ref 0.0811
_reflns_number_total 2456
_cod_data_source_file ic3020139_si_001.cif
_cod_data_source_block xr156
_cod_depositor_comments
;
The following automatic conversions were performed:

'_refine_ls_weighting_scheme' value 'calc
w=1/[\s^2^(Fo^2^)+(0.0348P)^2^+19.4218P] where P=(Fo^2^+2Fc^2^)/3'
was changed to 'calc'. New tag '_refine_ls_weighting_details' was
created. The value of the new tag was set to
'w=1/[\s^2^(Fo^2^)+(0.0348P)^2^+19.4218P] where P=(Fo^2^+2Fc^2^)/3'.

Automatic conversion script
Id: cif_fix_values 3143 2015-03-26 13:38:13Z robertas 
;
_cod_original_cell_volume 2788.7(13)
_cod_original_sg_symbol_H-M 'C 2/c'
_cod_database_code 4334274

loop_
_symmetry_equiv_pos_site_id
_symmetry_equiv_pos_as_xyz
1 x,y,z
2 -x,y,1/2-z
3 -x,-y,-z
4 x,-y,1/2+z
5 1/2+x,1/2+y,z
6 1/2-x,1/2+y,1/2-z
7 1/2-x,1/2-y,-z
8 1/2+x,1/2-y,1/2+z

loop_
_atom_site_aniso_label
_atom_site_aniso_U_11
_atom_site_aniso_U_22
_atom_site_aniso_U_33
_atom_site_aniso_U_23
_atom_site_aniso_U_13
_atom_site_aniso_U_12
Np1 0.0116 0.0128 0.0149 0.0000 0.0074 0.0000
O1 0.0371 0.0086 0.0424 0.0000 0.0221 0.0000
O2 0.0424 0.0146 0.0341 0.0000 0.0283 0.0000
O3 0.0176 0.0365 0.0165 -0.0013 0.0119 0.0025
O4 0.0148 0.0337 0.0208 -0.0069 0.0081 -0.0057
Np2 0.0095 0.0141 0.0190 0.0018 0.0058 0.0011
O5 0.0137 0.0244 0.0306 -0.0014 0.0089 -0.0042
O6 0.0172 0.0375 0.0213 0.0156 0.0031 -0.0025
O7 0.0280 0.0210 0.0588 -0.0061 0.0289 -0.0044
Np3 0.0155 0.0137 0.0186 -0.0004 0.0111 -0.0015
O8 0.0205 0.0263 0.0377 -0.0007 0.0200 -0.0027
O9 0.0328 0.0215 0.0329 -0.0039 0.0222 -0.0038
O10 0.0211 0.0221 0.0219 0.0054 0.0072 0.0038
Co 0.0137 0.0121 0.0137 0.0015 0.0066 0.0016
N1 0.0214 0.0258 0.0134 0.0053 0.0068 0.0070
N2 0.0292 0.0110 0.0198 -0.0055 0.0100 -0.0012
N3 0.0238 0.0206 0.0345 0.0008 0.0227 -0.0015
N4 0.0346 0.0103 0.0178 -0.0017 0.0114 0.0021
N5 0.0169 0.0186 0.0189 0.0023 0.0031 -0.0017
N6 0.0230 0.0191 0.0191 0.0015 0.0141 0.0004
O11 0.0310 0.0369 0.0360 0.0000 0.0152 0.0000

loop_
_atom_site_label
_atom_site_type_symbol
_atom_site_thermal_displace_type
_atom_site_fract_x
_atom_site_fract_y
_atom_site_fract_z
_atom_site_occupancy
_atom_site_U_iso_or_equiv
Np1 Np Uani 0.50000 0.13889 0.25000 1.000 0.0128
O1 O Uani 0.50000 -0.00812 0.25000 1.000 0.0284
O2 O Uani 0.50000 0.28579 0.25000 1.000 0.0263
O3 O Uani 0.52947 0.13203 0.12219 1.000 0.0220
O4 O Uani 0.35046 0.14100 0.13877 1.000 0.0235
Np2 Np Uani 0.00000 0.00000 0.00000 1.000 0.0148
O5 O Uani 0.11579 0.00854 0.03134 1.000 0.0239
O6 O Uani 0.05006 -0.03696 0.16393 1.000 0.0283
O7 O Uani 0.00958 0.17880 0.03047 1.000 0.0327
Np3 Np Uani 0.25000 0.25000 0.50000 1.000 0.0148
O8 O Uani 0.14644 0.26022 0.50022 1.000 0.0258
O9 O Uani 0.18623 0.18503 0.34364 1.000 0.0265
O10 O Uani 0.22695 0.42329 0.43851 1.000 0.0234
Co Co Uani 0.20764 0.39676 0.15012 1.000 0.0133
N1 N Uani 0.29466 0.30524 0.26484 1.000 0.0211
N2 N Uani 0.17531 0.27058 0.05723 1.000 0.0211
N3 N Uani 0.11233 0.36148 0.18096 1.000 0.0227
N4 N Uani 0.24027 0.52778 0.23730 1.000 0.0217
N5 N Uani 0.12230 0.49086 0.03772 1.000 0.0208
N6 N Uani 0.30679 0.42944 0.12470 1.000 0.0188
O11 O Uani 0.00000 0.13576 0.25000 1.000 0.0354

loop_
_atom_type_symbol
_atom_type_description
_atom_type_scat_dispersion_real
_atom_type_scat_dispersion_imag
_atom_type_scat_source
O O 0.0106 0.0060 'International Tables Vol C Tables 4.2.6.8 and 6.1.1.4'
Np Np -11.4937 4.1493 'International Tables Vol C Tables 4.2.6.8 and 6.1.1.4'
N N 0.0061 0.0033 'International Tables Vol C Tables 4.2.6.8 and 6.1.1.4'
Co Co 0.3494 0.9721 'International Tables Vol C Tables 4.2.6.8 and 6.1.1.4'

loop_
_geom_angle_atom_site_label_1
_geom_angle_atom_site_label_2
_geom_angle_atom_site_label_3
_geom_angle
_geom_angle_site_symmetry_1
_geom_angle_site_symmetry_3
_geom_angle_publ_flag
O1 Np1 O2 180.00 . . yes
O1 Np1 O3 87.88 . . yes
O1 Np1 O4 90.65 . . yes
O1 Np1 O3 87.88 . 2_655 yes
O1 Np1 O4 90.65 . 2_655 yes
O2 Np1 O3 92.12 . . yes
O2 Np1 O4 89.35 . . yes
O2 Np1 O3 92.12 . 2_655 yes
O2 Np1 O4 89.35 . 2_655 yes
O3 Np1 O4 91.34 . . yes
O3 Np1 O3 175.75 . 2_655 yes
O3 Np1 O4 88.71 . 2_655 yes
O3 Np1 O4 88.71 2_655 . yes
O4 Np1 O4 178.71 . 2_655 yes
O3 Np1 O4 91.34 2_655 2_655 yes
O5 Np2 O6 87.76 . . yes
O5 Np2 O7 86.11 . . yes
O5 Np2 O5 180.00 . 3_555 yes
O5 Np2 O6 92.24 . 3_555 yes
O5 Np2 O7 93.89 . 3_555 yes
O6 Np2 O7 90.95 . . yes
O5 Np2 O6 92.24 3_555 . yes
O6 Np2 O6 180.00 . 3_555 yes
O6 Np2 O7 89.05 . 3_555 yes
O5 Np2 O7 93.89 3_555 . yes
O6 Np2 O7 89.05 3_555 . yes
O7 Np2 O7 180.00 . 3_555 yes
O5 Np2 O6 87.76 3_555 3_555 yes
O5 Np2 O7 86.11 3_555 3_555 yes
O6 Np2 O7 90.95 3_555 3_555 yes
O8 Np3 O9 93.94 . . yes
O8 Np3 O10 88.17 . . yes
O8 Np3 O8 180.00 . 7_556 yes
O8 Np3 O9 86.06 . 7_556 yes
O8 Np3 O10 91.83 . 7_556 yes
O9 Np3 O10 89.84 . . yes
O8 Np3 O9 86.06 7_556 . yes
O9 Np3 O9 180.00 . 7_556 yes
O9 Np3 O10 90.16 . 7_556 yes
O8 Np3 O10 91.83 7_556 . yes
O9 Np3 O10 90.16 7_556 . yes
O10 Np3 O10 180.00 . 7_556 yes
O8 Np3 O9 93.94 7_556 7_556 yes
O8 Np3 O10 88.17 7_556 7_556 yes
O9 Np3 O10 89.84 7_556 7_556 yes
N1 Co N2 90.73 . . yes
N1 Co N3 91.35 . . yes
N1 Co N4 91.46 . . yes
N1 Co N5 178.71 . . yes
N1 Co N6 86.33 . . yes
N2 Co N3 91.87 . . yes
N2 Co N4 176.87 . . yes
N2 Co N5 90.50 . . yes
N2 Co N6 88.66 . . yes
N3 Co N4 90.32 . . yes
N3 Co N5 88.97 . . yes
N3 Co N6 177.63 . . yes
N4 Co N5 87.30 . . yes
N4 Co N6 89.25 . . yes
N5 Co N6 93.34 . . yes

loop_
_geom_bond_atom_site_label_1
_geom_bond_atom_site_label_2
_geom_bond_distance
_geom_bond_site_symmetry_2
_geom_bond_publ_flag
Np1 O1 1.7901(6) . yes
Np1 O2 1.7888(6) . yes
Np1 O3 2.2542 . yes
Np1 O4 2.2770 . yes
Np1 O3 2.2542 2_655 yes
Np1 O4 2.2770 2_655 yes
Np2 O5 1.8185 . yes
Np2 O6 2.2450 . yes
Np2 O7 2.2151 . yes
Np2 O5 1.8185 3_555 yes
Np2 O6 2.2450 3_555 yes
Np2 O7 2.2151 3_555 yes
Np3 O8 1.8021 . yes
Np3 O9 2.2130 . yes
Np3 O10 2.2621 . yes
Np3 O8 1.8021 7_556 yes
Np3 O9 2.2130 7_556 yes
Np3 O10 2.2621 7_556 yes
Co N1 1.9829 . yes
Co N2 1.9719 . yes
Co N3 1.9803 . yes
Co N4 1.9701 . yes
Co N5 1.9740 . yes
Co N6 1.9843 . yes

loop_
_geom_contact_atom_site_label_1
_geom_contact_atom_site_label_2
_geom_contact_distance
_geom_contact_site_symmetry_2
_geom_contact_publ_flag
Np2 O8 4.0599 2_555 no
Np2 O8 4.0599 4_554 no
Np3 N1 4.0925 7_556 no
Np3 N5 4.0592 4_565 no
Np3 N5 4.0592 6_545 no
Np3 N1 4.0925 . no
O1 N3 3.0812 6_545 no
O1 O3 2.8261 . no
O1 O4 2.9123 . no
O1 O3 2.8261 2_655 no
O1 O4 2.9123 2_655 no
O1 N3 3.0812 5_545 no
O2 O6 2.8788 6_555 no
O2 O3 2.9292 2_655 no
O2 O3 2.9292 . no
O2 O4 2.8797 . no
O2 O4 2.8797 2_655 no
O2 O6 2.8788 5_555 no
O3 O2 2.9292 . no
O3 O1 2.8261 . no
O3 O7 3.1006 7_555 no
O3 O4 3.1679 2_655 no
O3 N5 3.0495 5_545 no
O3 N5 2.9447 7_555 no
O4 N1 3.2430 . no
O4 O1 2.9123 . no
O4 O2 2.8797 . no
O4 N2 3.0767 . no
O4 O3 3.1679 2_655 no
O4 O10 2.9379 6_545 no
O4 N2 2.9959 7_555 no
O5 O7 2.7690 . no
O5 O6 2.9438 3_555 no
O5 O6 2.8334 . no
O5 O7 2.9597 3_555 no
O5 O10 2.7325 6_545 no
O5 N4 3.1475 6_545 no
O6 O7 3.1799 . no
O6 O11 2.8377 . no
O6 O11 2.8377 2_555 no
O6 O5 2.8334 . no
O6 N1 3.0305 6_545 no
O6 N4 3.2569 6_545 no
O6 N6 2.9491 6_545 no
O6 O2 2.8788 5_445 no
O6 O5 2.9438 3_555 no
O6 O7 3.1275 3_555 no
O6 O2 2.8788 6_545 no
O7 O5 2.7690 . no
O7 O5 2.9597 3_555 no
O7 O6 3.1275 3_555 no
O7 O3 3.1006 7_555 no
O7 O6 3.1799 . no
O7 N2 2.9151 . no
O7 N3 3.0479 . no
O7 O8 2.6926 2_555 no
O8 O9 2.9483 . no
O8 O10 2.8467 . no
O8 Np2 4.0599 2_555 no
O8 O7 2.6926 2_555 no
O8 Np2 4.0599 4_555 no
O8 N5 3.1515 4_565 no
O8 O9 2.7564 7_556 no
O8 O10 2.9370 7_556 no
O9 O8 2.9483 . no
O9 O10 3.1602 . no
O9 O11 2.8627 . no
O9 N1 3.0664 . no
O9 N3 3.0384 . no
O9 O11 2.8627 2_555 no
O9 N4 2.8989 6_545 no
O9 N6 3.1426 6_545 no
O9 O8 2.7564 7_556 no
O9 O10 3.1689 7_556 no
O10 O8 2.8467 . no
O10 O9 3.1602 . no
O10 N5 3.0737 4_565 no
O10 N6 3.0434 4_565 no
O10 O4 2.9378 6_555 no
O10 O5 2.7325 6_555 no
O10 O8 2.9370 7_556 no
O10 O9 3.1689 7_556 no
O11 O9 2.8627 . no
O11 O6 2.8377 2_555 no
O11 O6 2.8377 . no
O11 O9 2.8627 2_555 no
N1 Np3 4.0925 . no
N1 O4 3.2430 . no
N1 N6 2.7139 . no
N1 O6 3.0305 6_555 no
N1 Np3 4.0925 . no
N1 N3 2.8352 . no
N1 O9 3.0664 . no
N1 N2 2.8142 . no
N1 N4 2.8304 . no
N2 O4 3.0767 . no
N2 N6 2.7644 . no
N2 O4 2.9959 7_555 no
N2 N3 2.8398 . no
N2 O7 2.9151 . no
N2 N1 2.8142 . no
N2 N5 2.8024 . no
N3 O7 3.0479 . no
N3 N5 2.7710 . no
N3 O1 3.0812 5_455 no
N3 O1 3.0812 6_555 no
N3 N1 2.8352 . no
N3 N2 2.8398 . no
N3 O9 3.0384 . no
N3 N4 2.8011 . no
N4 N1 2.8304 . no
N4 N3 2.8011 . no
N4 O9 2.8989 6_555 no
N4 N6 2.7779 . no
N4 O5 3.1475 6_555 no
N4 N5 2.7223 . no
N4 O6 3.2569 6_555 no
N5 N2 2.8024 . no
N5 N3 2.7710 . no
N5 O10 3.0737 4_564 no
N5 O3 3.0495 5_455 no
N5 Np3 4.0592 6_555 no
N5 O3 2.9447 7_555 no
N5 N4 2.7223 . no
N5 N6 2.8793 . no
N5 Np3 4.0592 4_564 no
N5 O8 3.1515 4_564 no
N6 O10 3.0434 4_564 no
N6 O6 2.9491 6_555 no
N6 O9 3.1426 6_555 no
N6 N1 2.7139 . no
N6 N2 2.7644 . no
N6 N4 2.7779 . no
N6 N5 2.8793 . no
